data_7023733
loop_
_publ_author_name
'Kiprof, Paul'
'Carlson, Jeffrey C.'
'Anderson, Derrick R.'
'Nemykin, Victor N.'

_publ_section_title
;
 Systematic color tuning of a family of luminescent azole-based
 organoboron compounds suitable for OLED applications.
;
_journal_issue 42
_journal_name_full 'Dalton transactions (Cambridge, England : 2003)'
_journal_page_first 15120
_journal_page_last 15132
_journal_paper_doi 10.1039/c3dt51853a
_journal_volume 42
_journal_year 2013
_chemical_formula_moiety 'C29 H20 B1 N1 O2'
_chemical_formula_sum 'C29 H20 B N O2'
_chemical_formula_weight 425.29
_space_group_IT_number 2
_symmetry_cell_setting triclinic
_symmetry_space_group_name_Hall '-P 1'
_symmetry_space_group_name_H-M 'P -1'
_atom_sites_solution_hydrogens difmap
_atom_sites_solution_primary direct
_audit_creation_date 13-01-18
_audit_creation_method CRYSTALS_ver_14.40
_cell_angle_alpha 99.64(3)
_cell_angle_beta 97.01(3)
_cell_angle_gamma 106.24(3)
_cell_formula_units_Z 2
_cell_length_a 8.9390(18)
_cell_length_b 10.462(2)
_cell_length_c 12.493(3)
_cell_measurement_reflns_used 0
_cell_measurement_temperature 293
_cell_measurement_theta_max 0
_cell_measurement_theta_min 0
_cell_volume 1088.1(5)
_computing_cell_refinement 'USER DEFINED CELL REFINEMENT'
_computing_data_collection 'USER DEFINED DATA COLLECTION'
_computing_data_reduction 'USER DEFINED DATA REDUCTION'
_computing_molecular_graphics 'CAMERON (Watkin et al., 1996)'
_computing_publication_material 'CRYSTALS (Betteridge et al., 2003)'
_computing_structure_refinement 'CRYSTALS (Betteridge et al., 2003)'
_computing_structure_solution 'SHELXS 86 (Sheldrick, 1986)'
_diffrn_ambient_temperature 293
_diffrn_measured_fraction_theta_full 0.998
_diffrn_measured_fraction_theta_max 0.998
_diffrn_measurement_device Serial
_diffrn_measurement_device_type Unknown
_diffrn_measurement_method \w/2\q
_diffrn_radiation_monochromator graphite
_diffrn_radiation_type 'Mo K\a'
_diffrn_radiation_wavelength 0.71073
_diffrn_reflns_av_R_equivalents 0.000
_diffrn_reflns_limit_h_max 10
_diffrn_reflns_limit_h_min -11
_diffrn_reflns_limit_k_max 13
_diffrn_reflns_limit_k_min 0
_diffrn_reflns_limit_l_max 16
_diffrn_reflns_limit_l_min -16
_diffrn_reflns_number 5013
_diffrn_reflns_theta_full 27.513
_diffrn_reflns_theta_max 27.513
_diffrn_reflns_theta_min 2.656
_diffrn_standards_number 0
_exptl_absorpt_coefficient_mu 0.080
_exptl_absorpt_correction_type none
_exptl_crystal_density_diffrn 1.298
_exptl_crystal_density_method 'not measured'
_exptl_crystal_F_000 444
_refine_diff_density_max 0.42
_refine_diff_density_min -0.34
_refine_ls_extinction_coef 278(11)
_refine_ls_extinction_method 'Larson (1970), Equation 22'
_refine_ls_goodness_of_fit_ref 1.0068
_refine_ls_hydrogen_treatment constr
_refine_ls_matrix_type full
_refine_ls_number_parameters 299
_refine_ls_number_reflns 5001
_refine_ls_number_restraints 0
_refine_ls_R_factor_all 0.0754
_refine_ls_R_factor_gt 0.0469
_refine_ls_shift/su_max 0.0003051
_refine_ls_shift/su_mean 0.0000272
_refine_ls_structure_factor_coef Fsqd
_refine_ls_weighting_details
;
 Method, part 1, Chebychev polynomial, (Watkin, 1994, Prince, 1982) 
 [weight] = 1.0/[A~0~*T~0~(x)+A~1~*T~1~(x) ... +A~n-1~]*T~n-1~(x)] 
 where A~i~ are the Chebychev coefficients listed below and x= Fcalc/Fmax 
 Method = Robust Weighting (Prince, 1982) 
 W = [weight] * [1-(deltaF/6*sigmaF)^2^]^2^ 
 A~i~ are: 
 5.54 7.28 2.04 
;
_refine_ls_weighting_scheme calc
_refine_ls_wR_factor_all 0.1234
_refine_ls_wR_factor_gt 0.1026
_refine_ls_wR_factor_ref 0.1233
_reflns_limit_h_max 11
_reflns_limit_h_min -11
_reflns_limit_k_max 13
_reflns_limit_k_min -13
_reflns_limit_l_max 16
_reflns_limit_l_min 0
_reflns_number_gt 3368
_reflns_number_total 5013
_reflns_threshold_expression I>2.0\s(I)
_oxford_diffrn_Wilson_B_factor 3.57
_oxford_diffrn_Wilson_scale 4.93
_oxford_refine_ls_r_factor_ref 0.0753
_oxford_refine_ls_scale 0.4934(10)
_oxford_reflns_number_all 5002
_oxford_reflns_threshold_expression_ref I>0.0\s(I)
_oxford_structure_analysis_title 'P-1 in P-1'
_cod_data_source_file c3dt51853a.txt
_cod_data_source_block 4
_cod_original_cell_volume 1088.2(5)
_cod_original_sg_symbol_H-M 'P -1 '
_cod_original_formula_sum 'C29 H20 B1 N1 O2'
_cod_database_code 7023733

loop_
_symmetry_equiv_pos_as_xyz
x,y,z
-x,-y,-z

loop_
_atom_site_label
_atom_site_type_symbol
_atom_site_fract_x
_atom_site_fract_y
_atom_site_fract_z
_atom_site_U_iso_or_equiv
_atom_site_occupancy
_atom_site_adp_type
_atom_site_refinement_flags_posn
C1 C 0.1911(2) 0.76313(17) 0.76517(12) 0.0405 1.0000 Uani .
C2 C 0.2530(2) 0.88257(18) 0.72768(15) 0.0490 1.0000 Uani .
C3 C 0.1714(3) 0.9769(2) 0.72084(18) 0.0615 1.0000 Uani .
C4 C 0.0264(3) 0.9554(3) 0.75171(19) 0.0708 1.0000 Uani .
C5 C -0.0378(3) 0.8397(3) 0.7895(2) 0.0702 1.0000 Uani .
C6 C 0.0434(2) 0.7452(2) 0.79588(16) 0.0541 1.0000 Uani .
C7 C 0.44691(19) 0.69636(17) 0.85635(13) 0.0397 1.0000 Uani .
C8 C 0.5243(2) 0.82935(19) 0.91404(16) 0.0503 1.0000 Uani .
C9 C 0.6652(3) 0.8637(2) 0.98843(18) 0.0608 1.0000 Uani .
C10 C 0.7314(3) 0.7644(3) 1.00811(19) 0.0661 1.0000 Uani .
C11 C 0.6573(3) 0.6313(2) 0.95334(19) 0.0648 1.0000 Uani .
C12 C 0.5179(2) 0.5982(2) 0.87869(16) 0.0509 1.0000 Uani .
C13 C 0.2051(2) 0.49612(17) 0.57858(13) 0.0404 1.0000 Uani .
C14 C 0.4220(2) 0.65917(18) 0.58366(14) 0.0429 1.0000 Uani .
C15 C 0.5600(2) 0.7673(2) 0.60904(17) 0.0524 1.0000 Uani .
C16 C 0.6397(3) 0.7934(2) 0.5228(2) 0.0631 1.0000 Uani .
C17 C 0.5837(3) 0.7156(2) 0.41620(19) 0.0636 1.0000 Uani .
C18 C 0.4468(3) 0.6075(2) 0.39040(16) 0.0564 1.0000 Uani .
C19 C 0.3699(2) 0.58237(18) 0.47699(15) 0.0459 1.0000 Uani .
C20 C 0.0761(2) 0.40563(16) 0.60970(13) 0.0403 1.0000 Uani .
C21 C 0.0685(2) 0.42701(16) 0.72195(13) 0.0389 1.0000 Uani .
C22 C -0.0582(2) 0.33892(16) 0.75904(14) 0.0415 1.0000 Uani .
C23 C -0.0738(2) 0.3595(2) 0.87125(16) 0.0535 1.0000 Uani .
C24 C -0.2010(3) 0.2799(2) 0.90453(19) 0.0664 1.0000 Uani .
C25 C -0.3170(3) 0.1759(2) 0.8270(2) 0.0672 1.0000 Uani .
C26 C -0.3023(3) 0.1517(2) 0.71883(19) 0.0580 1.0000 Uani .
C27 C -0.1737(2) 0.23189(16) 0.68092(15) 0.0447 1.0000 Uani .
C28 C -0.1574(2) 0.21102(18) 0.56794(16) 0.0509 1.0000 Uani .
C29 C -0.0373(2) 0.29389(18) 0.53292(14) 0.0473 1.0000 Uani .
O1 O 0.17730(14) 0.52474(11) 0.79640(9) 0.0434 1.0000 Uani .
O2 O 0.23349(16) 0.47858(12) 0.47453(9) 0.0464 1.0000 Uani .
N1 N 0.31124(17) 0.60175(14) 0.64639(11) 0.0396 1.0000 Uani .
B1 B 0.2831(2) 0.65146(19) 0.77096(14) 0.0388 1.0000 Uani .
H21 H 0.3550 0.9004 0.7075 0.0583 1.0000 Uiso R
H31 H 0.2168 1.0564 0.6957 0.0742 1.0000 Uiso R
H41 H -0.0291 1.0191 0.7470 0.0856 1.0000 Uiso R
H51 H -0.1381 0.8230 0.8107 0.0840 1.0000 Uiso R
H61 H -0.0019 0.6666 0.8219 0.0652 1.0000 Uiso R
H81 H 0.4767 0.8977 0.9027 0.0619 1.0000 Uiso R
H91 H 0.7157 0.9560 1.0255 0.0738 1.0000 Uiso R
H101 H 0.8288 0.7879 1.0584 0.0793 1.0000 Uiso R
H111 H 0.7023 0.5611 0.9663 0.0781 1.0000 Uiso R
H121 H 0.4669 0.5058 0.8430 0.0610 1.0000 Uiso R
H151 H 0.5966 0.8186 0.6812 0.0622 1.0000 Uiso R
H161 H 0.7354 0.8634 0.5377 0.0760 1.0000 Uiso R
H171 H 0.6411 0.7358 0.3601 0.0751 1.0000 Uiso R
H181 H 0.4079 0.5537 0.3197 0.0674 1.0000 Uiso R
H231 H 0.0078 0.4300 0.9225 0.0639 1.0000 Uiso R
H241 H -0.2107 0.2961 0.9792 0.0796 1.0000 Uiso R
H251 H -0.4067 0.1239 0.8520 0.0806 1.0000 Uiso R
H261 H -0.3808 0.0814 0.6670 0.0703 1.0000 Uiso R
H281 H -0.2356 0.1381 0.5174 0.0612 1.0000 Uiso R
H291 H -0.0246 0.2801 0.4586 0.0569 1.0000 Uiso R

loop_
_atom_site_aniso_label
_atom_site_aniso_U_11
_atom_site_aniso_U_22
_atom_site_aniso_U_33
_atom_site_aniso_U_23
_atom_site_aniso_U_13
_atom_site_aniso_U_12
C1 0.0454(8) 0.0430(8) 0.0283(7) -0.0004(6) 0.0018(6) 0.0126(7)
C2 0.0564(10) 0.0425(9) 0.0439(9) 0.0023(7) 0.0073(8) 0.0133(8)
C3 0.0826(15) 0.0462(10) 0.0556(12) 0.0082(8) 0.0048(10) 0.0242(10)
C4 0.0834(16) 0.0752(15) 0.0636(13) 0.0078(11) 0.0015(12) 0.0487(13)
C5 0.0603(13) 0.0919(17) 0.0712(14) 0.0173(13) 0.0169(11) 0.0416(13)
C6 0.0529(10) 0.0633(12) 0.0500(10) 0.0131(9) 0.0111(8) 0.0226(9)
C7 0.0420(8) 0.0436(8) 0.0323(7) 0.0063(6) 0.0097(6) 0.0109(7)
C8 0.0492(10) 0.0458(9) 0.0500(10) 0.0005(8) 0.0010(8) 0.0139(8)
C9 0.0544(11) 0.0578(12) 0.0565(11) -0.0059(9) -0.0024(9) 0.0112(9)
C10 0.0511(11) 0.0816(15) 0.0583(12) 0.0052(11) -0.0065(9) 0.0211(11)
C11 0.0649(13) 0.0715(14) 0.0640(13) 0.0175(11) 0.0006(10) 0.0331(11)
C12 0.0582(11) 0.0479(10) 0.0478(10) 0.0093(8) 0.0080(8) 0.0193(8)
C13 0.0513(9) 0.0415(8) 0.0306(7) 0.0039(6) 0.0076(7) 0.0197(7)
C14 0.0513(9) 0.0436(9) 0.0416(9) 0.0115(7) 0.0156(7) 0.0223(7)
C15 0.0538(10) 0.0497(10) 0.0573(11) 0.0136(8) 0.0180(9) 0.0166(8)
C16 0.0630(13) 0.0588(12) 0.0785(15) 0.0244(11) 0.0301(11) 0.0229(10)
C17 0.0762(14) 0.0724(14) 0.0655(13) 0.0334(11) 0.0393(11) 0.0375(12)
C18 0.0770(14) 0.0628(12) 0.0464(10) 0.0177(9) 0.0267(9) 0.0383(11)
C19 0.0575(10) 0.0465(9) 0.0431(9) 0.0128(7) 0.0151(8) 0.0265(8)
C20 0.0467(9) 0.0361(8) 0.0358(8) 0.0024(6) 0.0037(7) 0.0137(7)
C21 0.0447(8) 0.0347(8) 0.0355(8) 0.0037(6) 0.0037(6) 0.0132(7)
C22 0.0473(9) 0.0363(8) 0.0400(8) 0.0072(6) 0.0048(7) 0.0132(7)
C23 0.0597(11) 0.0504(10) 0.0437(10) 0.0090(8) 0.0097(8) 0.0068(9)
C24 0.0727(14) 0.0666(13) 0.0537(12) 0.0176(10) 0.0190(10) 0.0056(11)
C25 0.0650(13) 0.0584(12) 0.0722(15) 0.0241(11) 0.0161(11) 0.0019(10)
C26 0.0573(11) 0.0422(10) 0.0659(13) 0.0139(9) 0.0046(9) 0.0029(8)
C27 0.0485(9) 0.0339(8) 0.0492(9) 0.0081(7) 0.0017(7) 0.0118(7)
C28 0.0548(10) 0.0398(9) 0.0480(10) 0.0004(7) -0.0026(8) 0.0087(8)
C29 0.0570(10) 0.0438(9) 0.0354(8) -0.0013(7) 0.0019(7) 0.0146(8)
O1 0.0503(7) 0.0405(6) 0.0316(5) 0.0039(4) 0.0055(5) 0.0042(5)
O2 0.0607(8) 0.0488(7) 0.0316(6) 0.0037(5) 0.0112(5) 0.0213(6)
N1 0.0470(7) 0.0386(7) 0.0336(7) 0.0047(5) 0.0098(6) 0.0144(6)
B1 0.0447(9) 0.0367(9) 0.0307(8) 0.0015(6) 0.0063(7) 0.0092(7)

loop_
_atom_type_symbol
_atom_type_scat_dispersion_real
_atom_type_scat_dispersion_imag
_atom_type_scat_Cromer_Mann_a1
_atom_type_scat_Cromer_Mann_b1
_atom_type_scat_Cromer_Mann_a2
_atom_type_scat_Cromer_Mann_b2
_atom_type_scat_Cromer_Mann_a3
_atom_type_scat_Cromer_Mann_b3
_atom_type_scat_Cromer_Mann_a4
_atom_type_scat_Cromer_Mann_b4
_atom_type_scat_Cromer_Mann_c
_atom_type_scat_source
C 0.0033 0.0016 2.3100 20.8439 1.0200 10.2075 1.5886 0.5687 0.8650 51.6512 0.2156 'International Tables Vol C 4.2.6.8 and 6.1.1.4'
H 0.0000 0.0000 0.4930 10.5109 0.3229 26.1257 0.1402 3.1424 0.0408 57.7998 0.0030 'International Tables Vol C 4.2.6.8 and 6.1.1.4'
B 0.0013 0.0007 2.0545 23.2185 1.3326 1.0210 1.0979 60.3498 0.7068 0.1403 -0.1932 'International Tables Vol C 4.2.6.8 and 6.1.1.4'
N 0.0061 0.0033 12.2126 0.0057 3.1322 9.8933 2.0125 28.9975 1.1663 0.5826 -11.5290 'International Tables Vol C 4.2.6.8 and 6.1.1.4'
O 0.0106 0.0060 3.0485 13.2771 2.2868 5.7011 1.5463 0.3239 0.8670 32.9089 0.2508 'International Tables Vol C 4.2.6.8 and 6.1.1.4'

loop_
_geom_angle_atom_site_label_1
_geom_angle_atom_site_label_2
_geom_angle_atom_site_label_3
_geom_angle
_geom_angle_publ_flag
C2 C1 C6 115.92(17) yes
C2 C1 B1 122.44(16) yes
C6 C1 B1 121.64(16) yes
C1 C2 C3 122.02(19) yes
C1 C2 H21 118.9 no
C3 C2 H21 119.1 no
C2 C3 C4 120.3(2) yes
C2 C3 H31 119.8 no
C4 C3 H31 120.0 no
C3 C4 C5 119.4(2) yes
C3 C4 H41 120.3 no
C5 C4 H41 120.3 no
C4 C5 C6 120.4(2) yes
C4 C5 H51 120.5 no
C6 C5 H51 119.2 no
C1 C6 C5 122.0(2) yes
C1 C6 H61 118.5 no
C5 C6 H61 119.4 no
C8 C7 C12 116.17(16) yes
C8 C7 B1 124.08(15) yes
C12 C7 B1 119.72(15) yes
C7 C8 C9 122.27(18) yes
C7 C8 H81 118.1 no
C9 C8 H81 119.6 no
C8 C9 C10 119.8(2) yes
C8 C9 H91 119.9 no
C10 C9 H91 120.2 no
C9 C10 C11 119.53(19) yes
C9 C10 H101 120.0 no
C11 C10 H101 120.5 no
C10 C11 C12 120.2(2) yes
C10 C11 H111 120.3 no
C12 C11 H111 119.4 no
C7 C12 C11 121.95(19) yes
C7 C12 H121 118.8 no
C11 C12 H121 119.3 no
C20 C13 O2 121.85(15) yes
C20 C13 N1 124.85(15) yes
O2 C13 N1 113.27(16) yes
C15 C14 C19 120.39(17) yes
C15 C14 N1 133.27(17) yes
C19 C14 N1 106.33(16) yes
C14 C15 C16 116.4(2) yes
C14 C15 H151 120.8 no
C16 C15 H151 122.8 no
C15 C16 C17 122.0(2) yes
C15 C16 H161 118.6 no
C17 C16 H161 119.4 no
C16 C17 C18 121.94(19) yes
C16 C17 H171 119.6 no
C18 C17 H171 118.4 no
C17 C18 C19 115.3(2) yes
C17 C18 H181 123.2 no
C19 C18 H181 121.5 no
C14 C19 C18 123.94(19) yes
C14 C19 O2 108.89(15) yes
C18 C19 O2 127.16(18) yes
C13 C20 C21 116.27(15) yes
C13 C20 C29 122.83(16) yes
C21 C20 C29 120.84(16) yes
C20 C21 C22 119.16(15) yes
C20 C21 O1 122.41(16) yes
C22 C21 O1 118.40(15) yes
C21 C22 C23 121.16(16) yes
C21 C22 C27 119.21(16) yes
C23 C22 C27 119.59(17) yes
C22 C23 C24 120.58(19) yes
C22 C23 H231 117.8 no
C24 C23 H231 121.6 no
C23 C24 C25 119.9(2) yes
C23 C24 H241 119.5 no
C25 C24 H241 120.5 no
C24 C25 C26 120.5(2) yes
C24 C25 H251 118.2 no
C26 C25 H251 121.2 no
C25 C26 C27 121.4(2) yes
C25 C26 H261 120.1 no
C27 C26 H261 118.5 no
C22 C27 C26 117.98(18) yes
C22 C27 C28 119.49(17) yes
C26 C27 C28 122.52(17) yes
C27 C28 C29 121.28(16) yes
C27 C28 H281 117.9 no
C29 C28 H281 120.8 no
C20 C29 C28 119.92(17) yes
C20 C29 H291 118.2 no
C28 C29 H291 121.9 no
C21 O1 B1 124.33(13) yes
C19 O2 C13 105.12(14) yes
C14 N1 C13 106.36(14) yes
C14 N1 B1 132.98(14) yes
C13 N1 B1 120.09(14) yes
N1 B1 C1 106.82(13) yes
N1 B1 C7 110.04(14) yes
C1 B1 C7 117.33(13) yes
N1 B1 O1 104.03(13) yes
C1 B1 O1 110.39(14) yes
C7 B1 O1 107.44(14) yes

loop_
_geom_bond_atom_site_label_1
_geom_bond_atom_site_label_2
_geom_bond_distance
_geom_bond_publ_flag
C1 C2 1.400(3) yes
C1 C6 1.390(3) yes
C1 B1 1.612(2) yes
C2 C3 1.389(3) yes
C2 H21 0.952 no
C3 C4 1.366(3) yes
C3 H31 0.942 no
C4 C5 1.373(4) yes
C4 H41 0.941 no
C5 C6 1.388(3) yes
C5 H51 0.944 no
C6 H61 0.939 no
C7 C8 1.392(2) yes
C7 C12 1.397(2) yes
C7 B1 1.603(3) yes
C8 C9 1.389(3) yes
C8 H81 0.950 no
C9 C10 1.373(3) yes
C9 H91 0.951 no
C10 C11 1.379(3) yes
C10 H101 0.953 no
C11 C12 1.382(3) yes
C11 H111 0.957 no
C12 H121 0.949 no
C13 C20 1.414(2) yes
C13 O2 1.3470(19) yes
C13 N1 1.320(2) yes
C14 C15 1.381(3) yes
C14 C19 1.385(3) yes
C14 N1 1.403(2) yes
C15 C16 1.385(3) yes
C15 H151 0.936 no
C16 C17 1.391(3) yes
C16 H161 0.932 no
C17 C18 1.374(3) yes
C17 H171 0.936 no
C18 C19 1.374(3) yes
C18 H181 0.931 no
C19 O2 1.380(2) yes
C20 C21 1.396(2) yes
C20 C29 1.428(2) yes
C21 C22 1.427(2) yes
C21 O1 1.327(2) yes
C22 C23 1.412(2) yes
C22 C27 1.419(2) yes
C23 C24 1.364(3) yes
C23 H231 0.956 no
C24 C25 1.403(3) yes
C24 H241 0.939 no
C25 C26 1.363(3) yes
C25 H251 0.954 no
C26 C27 1.406(3) yes
C26 H261 0.945 no
C27 C28 1.423(3) yes
C28 C29 1.348(3) yes
C28 H281 0.949 no
C29 H291 0.941 no
O1 B1 1.505(2) yes
N1 B1 1.629(2) yes
